data_7155110
loop_
_publ_author_name
'Zhang, Xiaolei'
'Wu, Rui'
'Liu, Wanyi'
'Qian, Dang-Wei'
'Yang, Jinhui'
'Jiang, Pengju'
'Zheng, Qing-Zhong'

_publ_section_title
;
 Copper-catalyzed intermolecular amidation of 8-methylquinolines with
 N-fluoroarylsulfonimides via Csp(3)-H activation.
;
_journal_issue 21
_journal_name_full 'Organic &amp; biomolecular chemistry'
_journal_page_first 4789
_journal_page_last 4793
_journal_paper_doi 10.1039/c6ob00553e
_journal_volume 14
_journal_year 2016
_chemical_formula_sum 'C23 H20 N2 O4 S2'
_chemical_formula_weight 452.53
_chemical_name_systematic
; 
 ? 
;
_space_group_IT_number 14
_symmetry_cell_setting monoclinic
_symmetry_space_group_name_Hall '-P 2ybc'
_symmetry_space_group_name_H-M 'P 1 21/c 1'
_atom_sites_solution_hydrogens geom
_atom_sites_solution_primary direct
_atom_sites_solution_secondary difmap
_audit_creation_method SHELXL-97
_audit_update_record
;
2016-04-26 deposited with the CCDC.
2016-05-03 downloaded from the CCDC.
;
_cell_angle_alpha 90.00
_cell_angle_beta 90.0830(10)
_cell_angle_gamma 90.00
_cell_formula_units_Z 12
_cell_length_a 8.4625(4)
_cell_length_b 22.0335(9)
_cell_length_c 33.7885(14)
_cell_measurement_reflns_used 9997
_cell_measurement_temperature 296(2)
_cell_measurement_theta_max 23.01
_cell_measurement_theta_min 2.21
_cell_volume 6300.1(5)
_computing_structure_refinement 'SHELXL-97 (Sheldrick, 2008)'
_computing_structure_solution 'SHELXS-97 (Sheldrick, 2008)'
_diffrn_ambient_temperature 296(2)
_diffrn_measured_fraction_theta_full 0.997
_diffrn_measured_fraction_theta_max 0.997
_diffrn_measurement_device_type 'Bruker Smart Apex II CCD'
_diffrn_radiation_monochromator graphite
_diffrn_radiation_source 'fine-focus sealed tube'
_diffrn_radiation_type MoK\a
_diffrn_radiation_wavelength 0.71073
_diffrn_reflns_av_R_equivalents 0.0768
_diffrn_reflns_av_sigmaI/netI 0.0472
_diffrn_reflns_limit_h_max 9
_diffrn_reflns_limit_h_min -10
_diffrn_reflns_limit_k_max 26
_diffrn_reflns_limit_k_min -26
_diffrn_reflns_limit_l_max 40
_diffrn_reflns_limit_l_min -37
_diffrn_reflns_number 71922
_diffrn_reflns_theta_full 25.01
_diffrn_reflns_theta_max 25.01
_diffrn_reflns_theta_min 1.10
_exptl_absorpt_coefficient_mu 0.288
_exptl_absorpt_correction_T_max 0.9136
_exptl_absorpt_correction_T_min 0.8887
_exptl_absorpt_correction_type multi-scan
_exptl_absorpt_process_details sadabs
_exptl_crystal_colour colorless
_exptl_crystal_density_diffrn 1.431
_exptl_crystal_density_method 'not measured'
_exptl_crystal_description block
_exptl_crystal_F_000 2832
_exptl_crystal_size_max 0.42
_exptl_crystal_size_mid 0.36
_exptl_crystal_size_min 0.32
_refine_diff_density_max 1.105
_refine_diff_density_min -0.680
_refine_diff_density_rms 0.095
_refine_ls_extinction_method none
_refine_ls_goodness_of_fit_ref 1.216
_refine_ls_hydrogen_treatment constr
_refine_ls_matrix_type full
_refine_ls_number_parameters 838
_refine_ls_number_reflns 11049
_refine_ls_number_restraints 4
_refine_ls_restrained_S_all 1.215
_refine_ls_R_factor_all 0.1493
_refine_ls_R_factor_gt 0.1272
_refine_ls_shift/su_max 0.000
_refine_ls_shift/su_mean 0.000
_refine_ls_structure_factor_coef Fsqd
_refine_ls_weighting_details 'calc w=1/[\s^2^(Fo^2^)+(0.0375P)^2^+48.0901P] where P=(Fo^2^+2Fc^2^)/3'
_refine_ls_weighting_scheme calc
_refine_ls_wR_factor_gt 0.2561
_refine_ls_wR_factor_ref 0.2668
_reflns_number_gt 8918
_reflns_number_total 11049
_reflns_threshold_expression >2sigma(I)
_cod_data_source_file c6ob00553e2.cif
_cod_data_source_block z
_cod_depositor_comments
;
The following automatic conversions were performed:

'_symmetry_cell_setting' value 'Monoclinic' changed to 'monoclinic'
according to
/usr/data/users/saulius/crontab/automatic-downloads/rss-feeds/RSC/lib/dictionaries/cif_core.dic
dictionary named 'cif_core.dic' version 2.4.2 from 2011-04-26.

Automatic conversion script
Id: cif_fix_values 4268 2015-11-12 08:31:59Z antanas 

 Adding full bibliography for 7155110.cif.
;
_cod_original_sg_symbol_H-M P2(1)/c
_cod_database_code 7155110

loop_
_symmetry_equiv_pos_as_xyz
'x, y, z'
'-x, y+1/2, -z+1/2'
'-x, -y, -z'
'x, -y-1/2, z-1/2'

loop_
_atom_site_label
_atom_site_type_symbol
_atom_site_fract_x
_atom_site_fract_y
_atom_site_fract_z
_atom_site_U_iso_or_equiv
_atom_site_adp_type
_atom_site_occupancy
_atom_site_symmetry_multiplicity
_atom_site_calc_flag
_atom_site_refinement_flags
S1 S 0.1511(2) 0.73792(9) 0.63151(6) 0.0371(4) Uani 1 1 d .
S2 S 0.1301(2) 0.60502(9) 0.63031(6) 0.0406(5) Uani 1 1 d .
S3 S 0.2946(2) 0.69055(9) 0.29488(6) 0.0389(5) Uani 1 1 d .
S4 S 0.2892(2) 0.56227(10) 0.26999(6) 0.0451(5) Uani 1 1 d .
S5 S 0.4287(2) 0.75049(9) 0.97285(6) 0.0429(5) Uani 1 1 d .
S6 S 0.4357(3) 0.62073(10) 0.95103(7) 0.0508(6) Uani 1 1 d .
O1 O 0.0712(6) 0.7818(3) 0.65462(18) 0.0530(15) Uani 1 1 d .
O2 O 0.1039(7) 0.7275(3) 0.59173(15) 0.0504(14) Uani 1 1 d .
O3 O 0.1454(7) 0.5619(3) 0.66108(18) 0.0585(16) Uani 1 1 d .
O4 O 0.2428(6) 0.6075(3) 0.59921(17) 0.0533(15) Uani 1 1 d .
O5 O 0.2484(7) 0.6966(3) 0.25487(15) 0.0511(15) Uani 1 1 d .
O6 O 0.2079(6) 0.7201(3) 0.32535(16) 0.0510(14) Uani 1 1 d .
O7 O 0.3931(7) 0.5814(3) 0.23938(18) 0.0607(17) Uani 1 1 d .
O8 O 0.3191(7) 0.5082(3) 0.2913(2) 0.0623(17) Uani 1 1 d .
O9 O 0.4693(8) 0.7813(3) 1.00802(18) 0.0627(17) Uani 1 1 d .
O10 O 0.5219(7) 0.7577(3) 0.93843(18) 0.0569(16) Uani 1 1 d .
O11 O 0.3463(7) 0.5722(3) 0.9673(2) 0.074(2) Uani 1 1 d .
O12 O 0.3934(8) 0.6464(3) 0.91420(19) 0.072(2) Uani 1 1 d .
N1 N 0.2181(8) 0.6347(3) 0.7751(2) 0.0518(18) Uani 1 1 d .
N2 N 0.1303(7) 0.6722(3) 0.65498(17) 0.0362(14) Uani 1 1 d .
N3 N 0.3721(10) 0.5791(3) 0.4252(3) 0.066(2) Uani 1 1 d U
N4 N 0.2851(7) 0.6163(3) 0.30496(18) 0.0373(14) Uani 1 1 d U
N5 N 0.3281(10) 0.5854(4) 1.0908(3) 0.064(2) Uani 1 1 d U
N6 N 0.4329(7) 0.6753(3) 0.98496(18) 0.0435(16) Uani 1 1 d .
C1 C 0.0289(9) 0.6551(4) 0.7241(2) 0.0447(19) Uani 1 1 d .
C2 C -0.1229(9) 0.6598(4) 0.7124(3) 0.052(2) Uani 1 1 d .
H2A H -0.1440 0.6755 0.6874 0.062 Uiso 1 1 calc R
C3 C -0.2522(10) 0.6420(4) 0.7364(3) 0.052(2) Uani 1 1 d .
C4 C -0.2162(11) 0.6196(4) 0.7731(3) 0.058(2) Uani 1 1 d .
H4A H -0.2984 0.6058 0.7890 0.070 Uiso 1 1 calc R
C5 C -0.0601(10) 0.6162(4) 0.7882(3) 0.050(2) Uani 1 1 d .
C6 C 0.0629(8) 0.6354(3) 0.7642(2) 0.0373(17) Uani 1 1 d .
C7 C 0.2475(13) 0.6191(5) 0.8135(3) 0.067(3) Uani 1 1 d .
H7A H 0.3511 0.6203 0.8227 0.080 Uiso 1 1 calc R
C8 C 0.1314(12) 0.6018(5) 0.8388(3) 0.063(3) Uani 1 1 d .
H8A H 0.1560 0.5915 0.8648 0.076 Uiso 1 1 calc R
C9 C -0.0226(13) 0.5996(5) 0.8259(3) 0.067(3) Uani 1 1 d .
H9A H -0.1018 0.5866 0.8430 0.080 Uiso 1 1 calc R
C10 C -0.0587(9) 0.5975(3) 0.6090(2) 0.0396(18) Uani 1 1 d .
C11 C -0.0817(10) 0.6123(4) 0.5700(2) 0.048(2) Uani 1 1 d .
H11A H 0.0010 0.6278 0.5550 0.058 Uiso 1 1 calc R
C12 C -0.2273(12) 0.6040(4) 0.5535(3) 0.066(3) Uani 1 1 d .
H12A H -0.2438 0.6123 0.5268 0.079 Uiso 1 1 calc R
C13 C -0.3516(10) 0.5830(4) 0.5770(3) 0.058(2) Uani 1 1 d .
H13A H -0.4520 0.5789 0.5661 0.069 Uiso 1 1 calc R
C14 C -0.3278(10) 0.5686(4) 0.6154(3) 0.053(2) Uani 1 1 d .
H14A H -0.4113 0.5537 0.6304 0.064 Uiso 1 1 calc R
C15 C -0.1819(10) 0.5756(4) 0.6326(3) 0.048(2) Uani 1 1 d .
H15A H -0.1654 0.5660 0.6591 0.057 Uiso 1 1 calc R
C16 C 0.3537(9) 0.7554(3) 0.6335(2) 0.0360(17) Uani 1 1 d .
C17 C 0.4095(10) 0.7953(4) 0.6614(2) 0.046(2) Uani 1 1 d .
H17A H 0.3404 0.8132 0.6793 0.056 Uiso 1 1 calc R
C18 C 0.5681(11) 0.8088(5) 0.6627(3) 0.058(2) Uani 1 1 d .
H18A H 0.6063 0.8368 0.6809 0.070 Uiso 1 1 calc R
C19 C 0.6692(11) 0.7810(4) 0.6370(3) 0.057(2) Uani 1 1 d .
H19A H 0.7766 0.7899 0.6380 0.068 Uiso 1 1 calc R
C20 C 0.6152(10) 0.7404(4) 0.6099(3) 0.057(2) Uani 1 1 d .
H20A H 0.6859 0.7215 0.5929 0.068 Uiso 1 1 calc R
C21 C 0.4555(10) 0.7270(4) 0.6076(3) 0.050(2) Uani 1 1 d .
H21A H 0.4179 0.6994 0.5890 0.060 Uiso 1 1 calc R
C22 C -0.4179(11) 0.6463(5) 0.7217(3) 0.071(3) Uani 1 1 d .
H22A H -0.4891 0.6329 0.7419 0.107 Uiso 1 1 calc R
H22B H -0.4301 0.6212 0.6987 0.107 Uiso 1 1 calc R
H22C H -0.4412 0.6877 0.7149 0.107 Uiso 1 1 calc R
C23 C 0.1639(10) 0.6719(5) 0.6985(2) 0.055(2) Uani 1 1 d .
H23A H 0.2498 0.6438 0.7036 0.066 Uiso 1 1 calc R
H23B H 0.1999 0.7121 0.7061 0.066 Uiso 1 1 calc R
C24 C 0.0352(13) 0.5890(5) 0.3601(3) 0.075(3) Uani 1 1 d .
H24A H 0.0162 0.5978 0.3336 0.090 Uiso 1 1 calc R
C25 C -0.0975(12) 0.5763(5) 0.3855(3) 0.065(3) Uani 1 1 d .
C26 C -0.0641(13) 0.5633(5) 0.4240(4) 0.079(3) Uani 1 1 d .
H26A H -0.1464 0.5526 0.4408 0.095 Uiso 1 1 calc R
C27 C 0.0995(14) 0.5656(5) 0.4401(3) 0.071(3) Uani 1 1 d .
C28 C 0.1310(16) 0.5580(6) 0.4775(4) 0.087(4) Uani 1 1 d .
H28A H 0.0472 0.5512 0.4947 0.104 Uiso 1 1 calc R
C29 C 0.2734(15) 0.5594(5) 0.4921(3) 0.068(3) Uani 1 1 d .
H29A H 0.2891 0.5541 0.5191 0.082 Uiso 1 1 calc R
C30 C 0.4021(15) 0.5688(5) 0.4672(4) 0.086(4) Uani 1 1 d .
H30A H 0.5047 0.5686 0.4772 0.103 Uiso 1 1 calc R
C31 C 0.2105(13) 0.5767(3) 0.4161(3) 0.054(2) Uani 1 1 d U
C32 C 0.1893(11) 0.5886(5) 0.3736(3) 0.060(2) Uani 1 1 d U
C33 C 0.0976(9) 0.5589(3) 0.2503(2) 0.0398(18) Uani 1 1 d .
C34 C 0.0600(11) 0.5912(4) 0.2172(2) 0.051(2) Uani 1 1 d .
H34A H 0.1359 0.6152 0.2049 0.061 Uiso 1 1 calc R
C35 C -0.0916(12) 0.5883(4) 0.2020(3) 0.060(3) Uani 1 1 d .
H35A H -0.1183 0.6095 0.1792 0.072 Uiso 1 1 calc R
C36 C -0.2044(11) 0.5527(4) 0.2217(3) 0.056(2) Uani 1 1 d .
H36A H -0.3073 0.5511 0.2120 0.068 Uiso 1 1 calc R
C37 C -0.1655(11) 0.5208(4) 0.2545(3) 0.058(2) Uani 1 1 d .
H37A H -0.2416 0.4973 0.2671 0.069 Uiso 1 1 calc R
C38 C -0.0154(10) 0.5228(4) 0.2692(3) 0.050(2) Uani 1 1 d .
H38A H 0.0115 0.5006 0.2916 0.060 Uiso 1 1 calc R
C39 C 0.4960(9) 0.7103(4) 0.3005(2) 0.0421(19) Uani 1 1 d .
C40 C 0.5418(10) 0.7441(4) 0.3329(2) 0.051(2) Uani 1 1 d .
H40A H 0.4689 0.7572 0.3515 0.061 Uiso 1 1 calc R
C41 C 0.6999(11) 0.7575(5) 0.3364(3) 0.066(3) Uani 1 1 d .
H41A H 0.7335 0.7805 0.3579 0.079 Uiso 1 1 calc R
C42 C 0.8088(11) 0.7382(4) 0.3096(3) 0.062(3) Uani 1 1 d .
H42A H 0.9148 0.7482 0.3128 0.075 Uiso 1 1 calc R
C43 C 0.7617(12) 0.7044(5) 0.2784(3) 0.071(3) Uani 1 1 d .
H43A H 0.8358 0.6907 0.2601 0.085 Uiso 1 1 calc R
C44 C 0.6054(10) 0.6903(4) 0.2735(3) 0.058(3) Uani 1 1 d .
H44A H 0.5733 0.6672 0.2519 0.070 Uiso 1 1 calc R
C45 C 0.3189(15) 0.5996(5) 0.3478(3) 0.077(3) Uani 1 1 d U
H45A H 0.3844 0.5635 0.3477 0.092 Uiso 1 1 calc R
H45B H 0.3815 0.6320 0.3592 0.092 Uiso 1 1 calc R
C46 C -0.2578(18) 0.5800(5) 0.3716(4) 0.103(5) Uani 1 1 d .
H46A H -0.3285 0.5693 0.3927 0.154 Uiso 1 1 calc R
H46B H -0.2724 0.5525 0.3499 0.154 Uiso 1 1 calc R
H46C H -0.2797 0.6207 0.3631 0.154 Uiso 1 1 calc R
C47 C 0.5196(10) 0.6326(4) 1.0489(3) 0.056(2) Uani 1 1 d .
C48 C 0.6735(10) 0.6430(5) 1.0409(3) 0.060(2) Uani 1 1 d .
H48A H 0.6974 0.6692 1.0202 0.072 Uiso 1 1 calc R
C49 C 0.8000(11) 0.6168(5) 1.0619(3) 0.060(3) Uani 1 1 d .
C50 C 0.7609(12) 0.5760(5) 1.0907(3) 0.068(3) Uani 1 1 d .
H50A H 0.8407 0.5558 1.1043 0.081 Uiso 1 1 calc R
C51 C 0.5989(12) 0.5638(4) 1.1002(3) 0.058(2) Uani 1 1 d .
C52 C 0.5623(16) 0.5248(5) 1.1306(3) 0.079(3) Uani 1 1 d .
H52A H 0.6427 0.5029 1.1428 0.095 Uiso 1 1 calc R
C53 C 0.415(2) 0.5177(6) 1.1428(3) 0.091(4) Uani 1 1 d .
H53A H 0.3901 0.4928 1.1641 0.109 Uiso 1 1 calc R
C54 C 0.2957(15) 0.5501(6) 1.1218(4) 0.091(4) Uani 1 1 d .
H54A H 0.1912 0.5464 1.1300 0.109 Uiso 1 1 calc R
C55 C 0.4840(12) 0.5911(4) 1.0817(2) 0.055(2) Uani 1 1 d U
C56 C 0.6355(10) 0.5977(4) 0.9492(2) 0.0441(19) Uani 1 1 d .
C57 C 0.7468(12) 0.6356(4) 0.9330(3) 0.062(3) Uani 1 1 d .
H57A H 0.7175 0.6726 0.9220 0.074 Uiso 1 1 calc R
C58 C 0.9048(12) 0.6174(5) 0.9333(3) 0.066(3) Uani 1 1 d .
H58A H 0.9822 0.6429 0.9230 0.080 Uiso 1 1 calc R
C59 C 0.9453(11) 0.5628(4) 0.9485(3) 0.059(2) Uani 1 1 d .
H59A H 1.0503 0.5503 0.9479 0.071 Uiso 1 1 calc R
C60 C 0.8329(13) 0.5257(4) 0.9647(3) 0.065(3) Uani 1 1 d .
H60A H 0.8620 0.4884 0.9753 0.078 Uiso 1 1 calc R
C61 C 0.6762(10) 0.5436(4) 0.9654(3) 0.053(2) Uani 1 1 d .
H61A H 0.5999 0.5188 0.9769 0.063 Uiso 1 1 calc R
C62 C 0.2288(9) 0.7655(3) 0.9618(2) 0.0400(18) Uani 1 1 d .
C63 C 0.1238(11) 0.7738(4) 0.9919(3) 0.053(2) Uani 1 1 d .
H63A H 0.1574 0.7731 1.0181 0.064 Uiso 1 1 calc R
C64 C -0.0334(10) 0.7833(4) 0.9827(3) 0.061(3) Uani 1 1 d .
H64A H -0.1070 0.7880 1.0029 0.073 Uiso 1 1 calc R
C65 C -0.0813(10) 0.7857(4) 0.9439(3) 0.055(2) Uani 1 1 d .
H65A H -0.1868 0.7931 0.9378 0.066 Uiso 1 1 calc R
C66 C 0.0249(10) 0.7773(4) 0.9142(3) 0.055(2) Uani 1 1 d .
H66A H -0.0086 0.7789 0.8880 0.065 Uiso 1 1 calc R
C67 C 0.1817(9) 0.7665(4) 0.9227(2) 0.0434(19) Uani 1 1 d .
H67A H 0.2542 0.7600 0.9025 0.052 Uiso 1 1 calc R
C68 C 0.3894(13) 0.6589(5) 1.0269(3) 0.075(3) Uani 1 1 d .
H68A H 0.3535 0.6951 1.0405 0.090 Uiso 1 1 calc R
H68B H 0.3025 0.6302 1.0265 0.090 Uiso 1 1 calc R
C69 C 0.9620(12) 0.6345(5) 1.0522(3) 0.075(3) Uani 1 1 d .
H69A H 1.0344 0.6133 1.0692 0.112 Uiso 1 1 calc R
H69B H 0.9741 0.6774 1.0559 0.112 Uiso 1 1 calc R
H69C H 0.9839 0.6243 1.0251 0.112 Uiso 1 1 calc R

loop_
_atom_site_aniso_label
_atom_site_aniso_U_11
_atom_site_aniso_U_22
_atom_site_aniso_U_33
_atom_site_aniso_U_23
_atom_site_aniso_U_13
_atom_site_aniso_U_12
S1 0.0342(10) 0.0407(10) 0.0366(10) 0.0014(8) -0.0029(8) 0.0028(8)
S2 0.0329(10) 0.0398(11) 0.0491(12) 0.0057(9) 0.0016(8) 0.0008(8)
S3 0.0379(10) 0.0460(11) 0.0327(10) 0.0014(8) -0.0021(8) -0.0059(9)
S4 0.0388(11) 0.0499(12) 0.0466(12) -0.0025(10) -0.0004(9) -0.0057(9)
S5 0.0370(11) 0.0459(11) 0.0459(11) 0.0054(9) -0.0054(8) -0.0019(9)
S6 0.0457(12) 0.0467(12) 0.0598(14) 0.0008(10) -0.0179(10) 0.0002(10)
O1 0.040(3) 0.056(4) 0.063(4) -0.017(3) -0.001(3) 0.013(3)
O2 0.062(4) 0.052(3) 0.038(3) 0.013(3) -0.008(3) -0.006(3)
O3 0.058(4) 0.050(4) 0.068(4) 0.020(3) -0.007(3) 0.002(3)
O4 0.039(3) 0.060(4) 0.061(4) -0.007(3) 0.014(3) -0.002(3)
O5 0.055(4) 0.062(4) 0.035(3) 0.011(3) -0.009(3) -0.006(3)
O6 0.040(3) 0.063(4) 0.050(3) -0.007(3) 0.001(3) 0.002(3)
O7 0.047(4) 0.077(4) 0.058(4) -0.013(3) 0.013(3) -0.015(3)
O8 0.055(4) 0.051(4) 0.082(5) 0.004(3) -0.009(3) 0.008(3)
O9 0.065(4) 0.064(4) 0.059(4) -0.011(3) -0.017(3) -0.006(3)
O10 0.043(3) 0.065(4) 0.062(4) 0.018(3) 0.008(3) 0.000(3)
O11 0.043(4) 0.054(4) 0.125(6) 0.008(4) -0.017(4) -0.011(3)
O12 0.080(5) 0.078(5) 0.057(4) -0.008(3) -0.032(4) 0.019(4)
N1 0.049(4) 0.062(5) 0.045(4) 0.001(4) 0.007(3) 0.000(4)
N2 0.035(3) 0.041(3) 0.032(3) 0.011(3) -0.001(3) -0.003(3)
N3 0.065(4) 0.051(5) 0.082(6) -0.002(4) 0.028(4) -0.013(4)
N4 0.028(3) 0.042(4) 0.042(3) 0.002(3) 0.005(3) -0.009(3)
N5 0.059(4) 0.060(5) 0.074(6) -0.002(4) -0.031(4) -0.001(4)
N6 0.037(4) 0.056(4) 0.037(4) 0.008(3) -0.008(3) 0.001(3)
C1 0.028(4) 0.053(5) 0.053(5) -0.001(4) 0.001(4) -0.004(4)
C2 0.038(5) 0.070(6) 0.048(5) 0.005(4) -0.005(4) 0.005(4)
C3 0.039(5) 0.064(6) 0.054(5) -0.002(5) 0.007(4) 0.000(4)
C4 0.060(6) 0.053(5) 0.061(6) 0.007(5) 0.019(5) -0.004(4)
C5 0.045(5) 0.053(5) 0.052(5) -0.001(4) 0.001(4) 0.004(4)
C6 0.029(4) 0.039(4) 0.044(4) 0.000(3) -0.008(3) -0.002(3)
C7 0.065(6) 0.070(7) 0.064(7) 0.004(5) -0.008(5) -0.002(5)
C8 0.075(7) 0.081(7) 0.034(5) 0.015(5) 0.007(5) 0.006(6)
C9 0.067(7) 0.084(7) 0.050(6) 0.009(5) 0.011(5) -0.007(6)
C10 0.043(4) 0.033(4) 0.043(5) -0.008(3) 0.001(3) -0.005(3)
C11 0.049(5) 0.054(5) 0.041(5) -0.008(4) -0.002(4) -0.004(4)
C12 0.070(7) 0.062(6) 0.064(6) -0.011(5) -0.018(5) -0.002(5)
C13 0.037(5) 0.059(6) 0.077(7) -0.013(5) -0.012(5) -0.016(4)
C14 0.040(5) 0.050(5) 0.069(6) -0.009(5) 0.000(4) -0.010(4)
C15 0.049(5) 0.044(5) 0.050(5) 0.007(4) 0.000(4) -0.011(4)
C16 0.042(4) 0.033(4) 0.033(4) 0.000(3) 0.003(3) -0.005(3)
C17 0.057(5) 0.046(5) 0.036(4) -0.005(4) 0.010(4) -0.009(4)
C18 0.048(5) 0.074(6) 0.053(5) -0.003(5) -0.002(4) -0.021(5)
C19 0.043(5) 0.059(6) 0.068(6) 0.014(5) -0.003(4) -0.016(4)
C20 0.049(5) 0.046(5) 0.076(6) -0.002(5) 0.023(5) 0.002(4)
C21 0.052(5) 0.039(4) 0.060(5) -0.007(4) 0.017(4) -0.006(4)
C22 0.050(6) 0.082(7) 0.083(7) 0.002(6) -0.002(5) 0.006(5)
C23 0.050(5) 0.081(7) 0.034(4) 0.010(4) 0.005(4) -0.008(5)
C24 0.083(8) 0.075(7) 0.067(7) 0.011(6) -0.013(6) -0.008(6)
C25 0.056(6) 0.067(7) 0.070(7) 0.008(5) 0.017(5) -0.002(5)
C26 0.063(7) 0.083(8) 0.090(8) 0.009(7) 0.019(6) 0.015(6)
C27 0.088(8) 0.058(6) 0.068(7) -0.002(5) 0.002(6) 0.012(6)
C28 0.091(9) 0.087(8) 0.082(9) -0.032(7) -0.009(7) 0.013(7)
C29 0.112(9) 0.066(6) 0.028(5) 0.003(4) 0.003(5) -0.002(6)
C30 0.075(8) 0.058(7) 0.124(11) -0.012(7) -0.027(8) -0.003(6)
C31 0.083(5) 0.026(4) 0.053(4) -0.003(4) -0.013(5) 0.000(4)
C32 0.054(6) 0.073(6) 0.052(4) 0.004(5) -0.003(4) 0.002(5)
C33 0.043(4) 0.041(4) 0.035(4) -0.004(3) -0.002(3) -0.010(4)
C34 0.059(6) 0.059(5) 0.034(4) -0.002(4) 0.003(4) -0.018(4)
C35 0.081(7) 0.061(6) 0.039(5) 0.004(4) -0.019(5) -0.006(5)
C36 0.045(5) 0.066(6) 0.058(6) -0.013(5) -0.017(4) -0.004(4)
C37 0.061(6) 0.063(6) 0.049(5) 0.001(5) 0.000(4) -0.017(5)
C38 0.045(5) 0.054(5) 0.051(5) 0.006(4) -0.006(4) -0.009(4)
C39 0.046(5) 0.044(4) 0.036(4) 0.002(3) 0.002(4) -0.012(4)
C40 0.047(5) 0.060(6) 0.045(5) -0.010(4) -0.001(4) -0.007(4)
C41 0.056(6) 0.080(7) 0.062(6) -0.014(5) -0.008(5) -0.014(5)
C42 0.038(5) 0.062(6) 0.087(7) 0.009(5) -0.004(5) -0.016(4)
C43 0.054(6) 0.069(7) 0.090(8) -0.015(6) 0.016(5) -0.012(5)
C44 0.047(5) 0.078(7) 0.049(5) -0.022(5) 0.012(4) -0.024(5)
C45 0.143(11) 0.053(6) 0.035(4) 0.009(4) 0.023(5) -0.006(6)
C46 0.164(14) 0.053(7) 0.092(9) 0.009(6) -0.063(9) -0.003(7)
C47 0.034(5) 0.064(6) 0.069(6) -0.005(5) -0.008(4) 0.003(4)
C48 0.040(5) 0.072(6) 0.067(6) 0.005(5) 0.001(4) 0.008(4)
C49 0.048(5) 0.070(6) 0.062(6) -0.008(5) -0.020(4) 0.015(5)
C50 0.060(6) 0.076(7) 0.068(7) -0.004(5) -0.026(5) 0.025(5)
C51 0.062(6) 0.054(6) 0.058(6) -0.009(5) 0.013(5) -0.006(5)
C52 0.098(9) 0.068(7) 0.072(8) -0.004(6) -0.033(7) 0.004(7)
C53 0.148(13) 0.080(8) 0.044(6) 0.025(6) -0.002(7) -0.030(9)
C54 0.082(9) 0.106(10) 0.085(9) -0.018(8) 0.021(7) -0.032(8)
C55 0.075(4) 0.055(5) 0.035(5) -0.001(4) -0.006(4) -0.010(5)
C56 0.051(5) 0.038(4) 0.044(5) 0.002(4) 0.002(4) 0.001(4)
C57 0.070(7) 0.051(5) 0.064(6) 0.015(5) 0.015(5) 0.009(5)
C58 0.061(6) 0.068(7) 0.070(7) 0.006(5) 0.026(5) -0.003(5)
C59 0.045(5) 0.064(6) 0.068(6) -0.015(5) -0.002(4) 0.009(5)
C60 0.079(7) 0.041(5) 0.075(7) -0.002(5) -0.005(6) 0.004(5)
C61 0.043(5) 0.046(5) 0.069(6) 0.003(4) -0.006(4) -0.006(4)
C62 0.042(4) 0.033(4) 0.045(5) 0.009(3) -0.003(4) 0.001(3)
C63 0.065(6) 0.049(5) 0.045(5) 0.006(4) 0.012(4) 0.015(4)
C64 0.038(5) 0.061(6) 0.083(7) 0.009(5) 0.024(5) 0.011(4)
C65 0.026(4) 0.044(5) 0.096(8) 0.014(5) -0.001(5) -0.002(4)
C66 0.050(5) 0.055(5) 0.058(6) 0.017(4) -0.011(4) 0.005(4)
C67 0.040(4) 0.049(5) 0.042(5) 0.009(4) -0.003(3) 0.005(4)
C68 0.077(7) 0.086(8) 0.064(7) 0.011(6) -0.009(5) 0.012(6)
C69 0.061(7) 0.090(8) 0.073(7) -0.018(6) -0.007(5) -0.011(6)

loop_
_atom_type_symbol
_atom_type_description
_atom_type_scat_dispersion_real
_atom_type_scat_dispersion_imag
_atom_type_scat_source
C C 0.0033 0.0016 'International Tables Vol C Tables 4.2.6.8 and 6.1.1.4'
H H 0.0000 0.0000 'International Tables Vol C Tables 4.2.6.8 and 6.1.1.4'
N N 0.0061 0.0033 'International Tables Vol C Tables 4.2.6.8 and 6.1.1.4'
O O 0.0106 0.0060 'International Tables Vol C Tables 4.2.6.8 and 6.1.1.4'
S S 0.1246 0.1234 'International Tables Vol C Tables 4.2.6.8 and 6.1.1.4'

loop_
_geom_angle_atom_site_label_1
_geom_angle_atom_site_label_2
_geom_angle_atom_site_label_3
_geom_angle
O1 S1 O2 120.0(4)
O1 S1 N2 106.3(4)
O2 S1 N2 106.3(3)
O1 S1 C16 107.2(4)
O2 S1 C16 110.2(4)
N2 S1 C16 106.0(3)
O3 S2 O4 120.6(4)
O3 S2 N2 103.0(3)
O4 S2 N2 109.2(3)
O3 S2 C10 108.6(4)
O4 S2 C10 108.1(4)
N2 S2 C10 106.4(3)
O5 S3 O6 120.4(4)
O5 S3 N4 105.9(3)
O6 S3 N4 106.0(3)
O5 S3 C39 110.1(4)
O6 S3 C39 107.9(4)
N4 S3 C39 105.4(3)
O8 S4 O7 120.6(4)
O8 S4 N4 104.1(4)
O7 S4 N4 108.4(3)
O8 S4 C33 108.8(4)
O7 S4 C33 108.0(4)
N4 S4 C33 106.1(3)
O9 S5 O10 120.2(4)
O9 S5 N6 105.1(4)
O10 S5 N6 107.1(4)
O9 S5 C62 108.8(4)
O10 S5 C62 109.9(4)
N6 S5 C62 104.6(3)
O12 S6 O11 120.5(4)
O12 S6 N6 108.3(4)
O11 S6 N6 105.7(4)
O12 S6 C56 109.0(4)
O11 S6 C56 107.9(4)
N6 S6 C56 104.2(4)
C6 N1 C7 115.7(8)
C23 N2 S1 116.9(6)
C23 N2 S2 118.6(5)
S1 N2 S2 121.7(4)
C31 N3 C30 112.1(8)
C45 N4 S3 114.9(5)
C45 N4 S4 119.7(6)
S3 N4 S4 123.3(4)
C54 N5 C55 115.6(9)
C68 N6 S6 118.6(6)
C68 N6 S5 116.9(6)
S6 N6 S5 122.5(4)
C2 C1 C6 118.9(7)
C2 C1 C23 123.1(8)
C6 C1 C23 117.9(7)
C1 C2 C3 123.2(8)
C1 C2 H2A 118.4
C3 C2 H2A 118.4
C4 C3 C2 116.5(8)
C4 C3 C22 122.3(8)
C2 C3 C22 121.2(8)
C3 C4 C5 123.3(8)
C3 C4 H4A 118.3
C5 C4 H4A 118.3
C9 C5 C6 117.0(8)
C9 C5 C4 124.3(9)
C6 C5 C4 118.4(8)
N1 C6 C5 124.2(7)
N1 C6 C1 116.4(7)
C5 C6 C1 119.3(7)
C8 C7 N1 122.6(9)
C8 C7 H7A 118.7
N1 C7 H7A 118.7
C7 C8 C9 119.7(9)
C7 C8 H8A 120.1
C9 C8 H8A 120.1
C5 C9 C8 120.4(9)
C5 C9 H9A 119.8
C8 C9 H9A 119.8
C11 C10 C15 121.7(8)
C11 C10 S2 119.9(6)
C15 C10 S2 118.4(6)
C12 C11 C10 119.3(9)
C12 C11 H11A 120.4
C10 C11 H11A 120.4
C11 C12 C13 119.4(9)
C11 C12 H12A 120.3
C13 C12 H12A 120.3
C14 C13 C12 120.9(8)
C14 C13 H13A 119.6
C12 C13 H13A 119.6
C13 C14 C15 120.9(8)
C13 C14 H14A 119.5
C15 C14 H14A 119.5
C14 C15 C10 117.8(8)
C14 C15 H15A 121.1
C10 C15 H15A 121.1
C17 C16 C21 120.8(8)
C17 C16 S1 120.1(6)
C21 C16 S1 119.1(6)
C16 C17 C18 119.7(8)
C16 C17 H17A 120.2
C18 C17 H17A 120.2
C19 C18 C17 119.7(9)
C19 C18 H18A 120.2
C17 C18 H18A 120.2
C20 C19 C18 120.9(8)
C20 C19 H19A 119.6
C18 C19 H19A 119.6
C19 C20 C21 120.5(8)
C19 C20 H20A 119.8
C21 C20 H20A 119.8
C16 C21 C20 118.5(8)
C16 C21 H21A 120.8
C20 C21 H21A 120.8
C3 C22 H22A 109.5
C3 C22 H22B 109.5
H22A C22 H22B 109.5
C3 C22 H22C 109.5
H22A C22 H22C 109.5
H22B C22 H22C 109.5
C1 C23 N2 115.4(7)
C1 C23 H23A 108.4
N2 C23 H23A 108.4
C1 C23 H23B 108.4
N2 C23 H23B 108.4
H23A C23 H23B 107.5
C32 C24 C25 122.5(10)
C32 C24 H24A 118.7
C25 C24 H24A 118.7
C26 C25 C46 121.2(10)
C26 C25 C24 116.7(10)
C46 C25 C24 122.1(11)
C25 C26 C27 122.3(10)
C25 C26 H26A 118.8
C27 C26 H26A 118.8
C31 C27 C28 119.8(12)
C31 C27 C26 117.5(10)
C28 C27 C26 122.7(12)
C27 C28 C29 123.7(13)
C27 C28 H28A 118.2
C29 C28 H28A 118.2
C28 C29 C30 119.9(10)
C28 C29 H29A 120.1
C30 C29 H29A 120.1
C29 C30 N3 118.4(10)
C29 C30 H30A 120.8
N3 C30 H30A 120.8
C27 C31 N3 126.1(9)
C27 C31 C32 124.9(10)
N3 C31 C32 109.0(9)
C24 C32 C45 121.7(9)
C24 C32 C31 116.0(9)
C45 C32 C31 122.4(9)
C34 C33 C38 120.9(8)
C34 C33 S4 120.3(6)
C38 C33 S4 118.8(6)
C33 C34 C35 119.7(8)
C33 C34 H34A 120.2
C35 C34 H34A 120.2
C34 C35 C36 118.9(8)
C34 C35 H35A 120.6
C36 C35 H35A 120.6
C37 C36 C35 120.9(8)
C37 C36 H36A 119.6
C35 C36 H36A 119.6
C36 C37 C38 120.4(9)
C36 C37 H37A 119.8
C38 C37 H37A 119.8
C37 C38 C33 119.2(8)
C37 C38 H38A 120.4
C33 C38 H38A 120.4
C44 C39 C40 120.7(8)
C44 C39 S3 120.0(6)
C40 C39 S3 119.2(6)
C41 C40 C39 117.3(8)
C41 C40 H40A 121.4
C39 C40 H40A 121.4
C42 C41 C40 122.3(9)
C42 C41 H41A 118.9
C40 C41 H41A 118.9
C43 C42 C41 119.5(9)
C43 C42 H42A 120.2
C41 C42 H42A 120.2
C42 C43 C44 120.2(9)
C42 C43 H43A 119.9
C44 C43 H43A 119.9
C43 C44 C39 120.0(8)
C43 C44 H44A 120.0
C39 C44 H44A 120.0
C32 C45 N4 118.7(10)
C32 C45 H45A 107.6
N4 C45 H45A 107.6
C32 C45 H45B 107.6
N4 C45 H45B 107.6
H45A C45 H45B 107.1
C25 C46 H46A 109.5
C25 C46 H46B 109.5
H46A C46 H46B 109.5
C25 C46 H46C 109.5
H46A C46 H46C 109.5
H46B C46 H46C 109.5
C48 C47 C68 124.3(10)
C48 C47 C55 117.1(9)
C68 C47 C55 118.6(9)
C47 C48 C49 124.3(10)
C47 C48 H48A 117.8
C49 C48 H48A 117.8
C50 C49 C48 116.4(9)
C50 C49 C69 124.3(9)
C48 C49 C69 119.4(10)
C49 C50 C51 121.1(9)
C49 C50 H50A 119.5
C51 C50 H50A 119.5
C55 C51 C52 118.6(10)
C55 C51 C50 121.2(10)
C52 C51 C50 120.1(11)
C53 C52 C51 121.3(11)
C53 C52 H52A 119.4
C51 C52 H52A 119.4
C52 C53 C54 116.9(10)
C52 C53 H53A 121.5
C54 C53 H53A 121.5
N5 C54 C53 122.5(11)
N5 C54 H54A 118.7
C53 C54 H54A 118.7
C51 C55 N5 124.9(9)
C51 C55 C47 119.8(9)
N5 C55 C47 115.4(8)
C61 C56 C57 121.4(8)
C61 C56 S6 118.8(7)
C57 C56 S6 119.7(7)
C56 C57 C58 118.7(9)
C56 C57 H57A 120.7
C58 C57 H57A 120.7
C59 C58 C57 120.0(9)
C59 C58 H58A 120.0
C57 C58 H58A 120.0
C58 C59 C60 120.5(9)
C58 C59 H59A 119.8
C60 C59 H59A 119.8
C59 C60 C61 120.3(9)
C59 C60 H60A 119.9
C61 C60 H60A 119.9
C56 C61 C60 119.1(9)
C56 C61 H61A 120.5
C60 C61 H61A 120.5
C63 C62 C67 121.7(8)
C63 C62 S5 119.4(6)
C67 C62 S5 118.8(6)
C62 C63 C64 118.6(9)
C62 C63 H63A 120.7
C64 C63 H63A 120.7
C65 C64 C63 120.3(8)
C65 C64 H64A 119.9
C63 C64 H64A 119.9
C66 C65 C64 120.3(8)
C66 C65 H65A 119.9
C64 C65 H65A 119.9
C65 C66 C67 120.6(9)
C65 C66 H66A 119.7
C67 C66 H66A 119.7
C66 C67 C62 118.5(8)
C66 C67 H67A 120.7
C62 C67 H67A 120.7
C47 C68 N6 113.0(9)
C47 C68 H68A 109.0
N6 C68 H68A 109.0
C47 C68 H68B 109.0
N6 C68 H68B 109.0
H68A C68 H68B 107.8
C49 C69 H69A 109.5
C49 C69 H69B 109.5
H69A C69 H69B 109.5
C49 C69 H69C 109.5
H69A C69 H69C 109.5
H69B C69 H69C 109.5

loop_
_geom_bond_atom_site_label_1
_geom_bond_atom_site_label_2
_geom_bond_distance
S1 O1 1.415(6)
S1 O2 1.420(6)
S1 N2 1.661(6)
S1 C16 1.758(8)
S2 O3 1.414(6)
S2 O4 1.421(6)
S2 N2 1.698(7)
S2 C10 1.759(8)
S3 O5 1.413(5)
S3 O6 1.424(6)
S3 N4 1.674(6)
S3 C39 1.768(8)
S4 O8 1.415(6)
S4 O7 1.423(6)
S4 N4 1.677(6)
S4 C33 1.754(8)
S5 O9 1.410(6)
S5 O10 1.415(6)
S5 N6 1.707(7)
S5 C62 1.764(8)
S6 O12 1.413(7)
S6 O11 1.420(7)
S6 N6 1.661(7)
S6 C56 1.767(9)
N1 C6 1.364(10)
N1 C7 1.364(11)
N2 C23 1.497(10)
N3 C31 1.402(13)
N3 C30 1.461(15)
N4 C45 1.520(11)
N5 C54 1.333(14)
N5 C55 1.360(13)
N6 C68 1.510(12)
C1 C2 1.347(11)
C1 C6 1.452(11)
C1 C23 1.480(11)
C2 C3 1.418(12)
C2 H2A 0.9300
C3 C4 1.371(12)
C3 C22 1.490(12)
C4 C5 1.416(12)
C4 H4A 0.9300
C5 C9 1.363(12)
C5 C6 1.385(11)
C7 C8 1.358(13)
C7 H7A 0.9300
C8 C9 1.375(14)
C8 H8A 0.9300
C9 H9A 0.9300
C10 C11 1.370(11)
C10 C15 1.400(11)
C11 C12 1.365(12)
C11 H11A 0.9300
C12 C13 1.399(13)
C12 H12A 0.9300
C13 C14 1.350(13)
C13 H13A 0.9300
C14 C15 1.372(12)
C14 H14A 0.9300
C15 H15A 0.9300
C16 C17 1.372(10)
C16 C21 1.380(11)
C17 C18 1.375(12)
C17 H17A 0.9300
C18 C19 1.366(13)
C18 H18A 0.9300
C19 C20 1.357(13)
C19 H19A 0.9300
C20 C21 1.385(12)
C20 H20A 0.9300
C21 H21A 0.9300
C22 H22A 0.9600
C22 H22B 0.9600
C22 H22C 0.9600
C23 H23A 0.9700
C23 H23B 0.9700
C24 C32 1.381(14)
C24 C25 1.441(14)
C24 H24A 0.9300
C25 C26 1.362(15)
C25 C46 1.437(16)
C26 C27 1.488(15)
C26 H26A 0.9300
C27 C31 1.267(14)
C27 C28 1.299(15)
C28 C29 1.303(15)
C28 H28A 0.9300
C29 C30 1.392(16)
C29 H29A 0.9300
C30 H30A 0.9300
C31 C32 1.469(12)
C32 C45 1.423(13)
C33 C34 1.362(11)
C33 C38 1.400(11)
C34 C35 1.382(12)
C34 H34A 0.9300
C35 C36 1.402(13)
C35 H35A 0.9300
C36 C37 1.354(12)
C36 H36A 0.9300
C37 C38 1.364(12)
C37 H37A 0.9300
C38 H38A 0.9300
C39 C44 1.373(11)
C39 C40 1.378(11)
C40 C41 1.375(12)
C40 H40A 0.9300
C41 C42 1.361(13)
C41 H41A 0.9300
C42 C43 1.351(14)
C42 H42A 0.9300
C43 C44 1.369(12)
C43 H43A 0.9300
C44 H44A 0.9300
C45 H45A 0.9700
C45 H45B 0.9700
C46 H46A 0.9600
C46 H46B 0.9600
C46 H46C 0.9600
C47 C48 1.350(12)
C47 C68 1.448(13)
C47 C55 1.469(13)
C48 C49 1.407(12)
C48 H48A 0.9300
C49 C50 1.366(14)
C49 C69 1.463(14)
C50 C51 1.435(14)
C50 H50A 0.9300
C51 C55 1.303(13)
C51 C52 1.375(15)
C52 C53 1.324(17)
C52 H52A 0.9300
C53 C54 1.424(18)
C53 H53A 0.9300
C54 H54A 0.9300
C56 C61 1.356(11)
C56 C57 1.375(12)
C57 C58 1.396(13)
C57 H57A 0.9300
C58 C59 1.353(13)
C58 H58A 0.9300
C59 C60 1.369(13)
C59 H59A 0.9300
C60 C61 1.384(13)
C60 H60A 0.9300
C61 H61A 0.9300
C62 C63 1.365(11)
C62 C67 1.379(11)
C63 C64 1.381(12)
C63 H63A 0.9300
C64 C65 1.374(13)
C64 H64A 0.9300
C65 C66 1.359(12)
C65 H65A 0.9300
C66 C67 1.377(11)
C66 H66A 0.9300
C67 H67A 0.9300
C68 H68A 0.9700
C68 H68B 0.9700
C69 H69A 0.9600
C69 H69B 0.9600
C69 H69C 0.9600

loop_
_geom_torsion_atom_site_label_1
_geom_torsion_atom_site_label_2
_geom_torsion_atom_site_label_3
_geom_torsion_atom_site_label_4
_geom_torsion
O1 S1 N2 C23 -47.7(6)
O2 S1 N2 C23 -176.5(6)
C16 S1 N2 C23 66.2(6)
O1 S1 N2 S2 151.6(4)
O2 S1 N2 S2 22.7(5)
C16 S1 N2 S2 -94.5(4)
O3 S2 N2 C23 7.1(6)
O4 S2 N2 C23 -122.2(6)
C10 S2 N2 C23 121.3(6)
O3 S2 N2 S1 167.5(4)
O4 S2 N2 S1 38.2(5)
C10 S2 N2 S1 -78.3(5)
O5 S3 N4 C45 -175.8(6)
O6 S3 N4 C45 -46.8(7)
C39 S3 N4 C45 67.5(7)
O5 S3 N4 S4 20.8(5)
O6 S3 N4 S4 149.8(4)
C39 S3 N4 S4 -95.9(5)
O8 S4 N4 C45 2.9(7)
O7 S4 N4 C45 -126.7(7)
C33 S4 N4 C45 117.6(7)
O8 S4 N4 S3 165.6(4)
O7 S4 N4 S3 36.0(5)
C33 S4 N4 S3 -79.7(5)
O12 S6 N6 C68 148.6(7)
O11 S6 N6 C68 18.2(7)
C56 S6 N6 C68 -95.4(7)
O12 S6 N6 S5 -14.8(6)
O11 S6 N6 S5 -145.2(4)
C56 S6 N6 S5 101.2(5)
O9 S5 N6 C68 31.5(7)
O10 S5 N6 C68 160.3(6)
C62 S5 N6 C68 -83.0(7)
O9 S5 N6 S6 -164.9(4)
O10 S5 N6 S6 -36.0(5)
C62 S5 N6 S6 80.7(5)
C6 C1 C2 C3 -5.1(14)
C23 C1 C2 C3 178.0(9)
C1 C2 C3 C4 0.6(14)
C1 C2 C3 C22 -178.1(9)
C2 C3 C4 C5 2.8(14)
C22 C3 C4 C5 -178.5(9)
C3 C4 C5 C9 173.5(10)
C3 C4 C5 C6 -1.4(14)
C7 N1 C6 C5 -6.3(12)
C7 N1 C6 C1 176.8(8)
C9 C5 C6 N1 4.6(13)
C4 C5 C6 N1 179.9(8)
C9 C5 C6 C1 -178.5(8)
C4 C5 C6 C1 -3.2(12)
C2 C1 C6 N1 -176.5(8)
C23 C1 C6 N1 0.6(11)
C2 C1 C6 C5 6.4(12)
C23 C1 C6 C5 -176.6(8)
C6 N1 C7 C8 3.8(14)
N1 C7 C8 C9 0.1(16)
C6 C5 C9 C8 -0.4(15)
C4 C5 C9 C8 -175.3(10)
C7 C8 C9 C5 -1.9(17)
O3 S2 C10 C11 -151.2(7)
O4 S2 C10 C11 -18.7(8)
N2 S2 C10 C11 98.6(7)
O3 S2 C10 C15 28.0(7)
O4 S2 C10 C15 160.5(6)
N2 S2 C10 C15 -82.3(7)
C15 C10 C11 C12 -1.7(13)
S2 C10 C11 C12 177.5(7)
C10 C11 C12 C13 2.6(14)
C11 C12 C13 C14 -2.6(14)
C12 C13 C14 C15 1.6(14)
C13 C14 C15 C10 -0.6(13)
C11 C10 C15 C14 0.7(12)
S2 C10 C15 C14 -178.5(6)
O1 S1 C16 C17 14.2(7)
O2 S1 C16 C17 146.3(6)
N2 S1 C16 C17 -99.1(7)
O1 S1 C16 C21 -167.7(6)
O2 S1 C16 C21 -35.6(7)
N2 S1 C16 C21 79.0(7)
C21 C16 C17 C18 2.1(12)
S1 C16 C17 C18 -179.8(7)
C16 C17 C18 C19 -1.9(14)
C17 C18 C19 C20 0.5(14)
C18 C19 C20 C21 0.8(14)
C17 C16 C21 C20 -0.9(12)
S1 C16 C21 C20 -179.0(7)
C19 C20 C21 C16 -0.5(14)
C2 C1 C23 N2 -22.1(13)
C6 C1 C23 N2 160.9(7)
S1 N2 C23 C1 118.6(7)
S2 N2 C23 C1 -80.0(9)
C32 C24 C25 C26 -0.3(17)
C32 C24 C25 C46 176.6(10)
C46 C25 C26 C27 -173.4(10)
C24 C25 C26 C27 3.6(16)
C25 C26 C27 C31 -4.1(17)
C25 C26 C27 C28 174.4(12)
C31 C27 C28 C29 -2.0(19)
C26 C27 C28 C29 179.5(11)
C27 C28 C29 C30 -0.7(19)
C28 C29 C30 N3 2.2(16)
C31 N3 C30 C29 -1.0(13)
C28 C27 C31 N3 3.3(17)
C26 C27 C31 N3 -178.1(9)
C28 C27 C31 C32 -177.4(10)
C26 C27 C31 C32 1.2(15)
C30 N3 C31 C27 -1.8(13)
C30 N3 C31 C32 178.8(8)
C25 C24 C32 C45 178.2(10)
C25 C24 C32 C31 -2.3(16)
C27 C31 C32 C24 1.8(15)
N3 C31 C32 C24 -178.8(9)
C27 C31 C32 C45 -178.7(10)
N3 C31 C32 C45 0.7(13)
O8 S4 C33 C34 -154.3(7)
O7 S4 C33 C34 -21.8(8)
N4 S4 C33 C34 94.3(7)
O8 S4 C33 C38 26.1(8)
O7 S4 C33 C38 158.7(7)
N4 S4 C33 C38 -85.3(7)
C38 C33 C34 C35 -0.3(13)
S4 C33 C34 C35 -179.8(7)
C33 C34 C35 C36 1.3(14)
C34 C35 C36 C37 -1.3(14)
C35 C36 C37 C38 0.3(15)
C36 C37 C38 C33 0.7(14)
C34 C33 C38 C37 -0.7(13)
S4 C33 C38 C37 178.9(7)
O5 S3 C39 C44 -43.3(8)
O6 S3 C39 C44 -176.6(7)
N4 S3 C39 C44 70.4(8)
O5 S3 C39 C40 139.0(7)
O6 S3 C39 C40 5.7(8)
N4 S3 C39 C40 -107.2(7)
C44 C39 C40 C41 1.2(13)
S3 C39 C40 C41 178.8(7)
C39 C40 C41 C42 -0.6(15)
C40 C41 C42 C43 -0.3(16)
C41 C42 C43 C44 0.7(16)
C42 C43 C44 C39 -0.2(16)
C40 C39 C44 C43 -0.8(15)
S3 C39 C44 C43 -178.4(8)
C24 C32 C45 N4 4.1(15)
C31 C32 C45 N4 -175.4(8)
S3 N4 C45 C32 99.1(9)
S4 N4 C45 C32 -96.8(9)
C68 C47 C48 C49 -179.0(10)
C55 C47 C48 C49 -0.1(15)
C47 C48 C49 C50 3.6(15)
C47 C48 C49 C69 -176.0(10)
C48 C49 C50 C51 -3.5(14)
C69 C49 C50 C51 176.0(9)
C49 C50 C51 C55 0.0(15)
C49 C50 C51 C52 -176.8(10)
C55 C51 C52 C53 -4.3(16)
C50 C51 C52 C53 172.6(11)
C51 C52 C53 C54 2.9(18)
C55 N5 C54 C53 -3.2(16)
C52 C53 C54 N5 0.9(18)
C52 C51 C55 N5 1.9(15)
C50 C51 C55 N5 -175.0(9)
C52 C51 C55 C47 -179.5(9)
C50 C51 C55 C47 3.6(14)
C54 N5 C55 C51 1.8(14)
C54 N5 C55 C47 -176.9(9)
C48 C47 C55 C51 -3.6(14)
C68 C47 C55 C51 175.4(9)
C48 C47 C55 N5 175.2(9)
C68 C47 C55 N5 -5.8(13)
O12 S6 C56 C61 -137.9(7)
O11 S6 C56 C61 -5.4(8)
N6 S6 C56 C61 106.6(7)
O12 S6 C56 C57 44.6(9)
O11 S6 C56 C57 177.1(7)
N6 S6 C56 C57 -70.9(8)
C61 C56 C57 C58 0.1(14)
S6 C56 C57 C58 177.5(7)
C56 C57 C58 C59 1.6(15)
C57 C58 C59 C60 -1.9(15)
C58 C59 C60 C61 0.6(15)
C57 C56 C61 C60 -1.5(14)
S6 C56 C61 C60 -178.9(7)
C59 C60 C61 C56 1.1(14)
O9 S5 C62 C63 -32.8(8)
O10 S5 C62 C63 -166.2(7)
N6 S5 C62 C63 79.1(7)
O9 S5 C62 C67 149.4(6)
O10 S5 C62 C67 16.0(8)
N6 S5 C62 C67 -98.7(7)
C67 C62 C63 C64 0.1(13)
S5 C62 C63 C64 -177.6(7)
C62 C63 C64 C65 -1.6(14)
C63 C64 C65 C66 1.6(14)
C64 C65 C66 C67 -0.2(14)
C65 C66 C67 C62 -1.2(13)
C63 C62 C67 C66 1.3(12)
S5 C62 C67 C66 179.0(6)
C48 C47 C68 N6 25.7(15)
C55 C47 C68 N6 -153.2(8)
S6 N6 C68 C47 80.4(10)
S5 N6 C68 C47 -115.2(8)
